data_7016723
loop_
_publ_author_name
'Huynh, Keith'
'Chun, Cindy P.'
'Lough, Alan J.'
'Manners, Ian'

_publ_section_title
;
 Donor-stabilised cations, phosphinamide anions, and unusual oxidative
 cyclisation products from halogenated phosphoranimines and
 phosphinimines with a bulky 2,4,6-tri-tert-butylphenyl substituent at
 nitrogen.
;
_journal_issue 40
_journal_name_full 'Dalton transactions (Cambridge, England : 2003)'
_journal_page_first 10576
_journal_page_last 10584
_journal_paper_doi 10.1039/c1dt10641d
_journal_volume 40
_journal_year 2011
_chemical_formula_moiety 'C18 H30 F2 N P'
_chemical_formula_sum 'C18 H30 F2 N P'
_chemical_formula_weight 329.40
_chemical_name_systematic
;
?
;
_space_group_IT_number 62
_symmetry_cell_setting orthorhombic
_symmetry_space_group_name_Hall '-P 2ac 2n'
_symmetry_space_group_name_H-M 'P n m a'
_atom_sites_solution_hydrogens geom
_atom_sites_solution_primary direct
_atom_sites_solution_secondary difmap
_audit_creation_method SHELXL-97
_cell_angle_alpha 90.00
_cell_angle_beta 90.00
_cell_angle_gamma 90.00
_cell_formula_units_Z 4
_cell_length_a 19.0219(7)
_cell_length_b 15.6776(8)
_cell_length_c 6.1422(3)
_cell_measurement_reflns_used 6877
_cell_measurement_temperature 150(1)
_cell_measurement_theta_max 27.5
_cell_measurement_theta_min 2.6
_cell_volume 1831.71(15)
_computing_cell_refinement 'Denzo-SMN (Otwinowski & Minor, 1997)'
_computing_data_collection 'Collect (Nonius BV, 1997-2003)'
_computing_data_reduction Denzo-SMN
_computing_molecular_graphics 'SHELXTL V6.12'
_computing_publication_material 'SHELXTL V6.12'
_computing_structure_refinement 'SHELXTL V6.12 (Sheldrick, 2008)'
_computing_structure_solution 'SHELXTL V6.12 (Sheldrick, 2008)'
_diffrn_ambient_temperature 150(1)
_diffrn_detector_area_resol_mean 9
_diffrn_measured_fraction_theta_full 0.995
_diffrn_measured_fraction_theta_max 0.985
_diffrn_measurement_device_type 'Bruker-Nonius KappaCCD'
_diffrn_measurement_method '\f scnas and \w scans with \k offsets'
_diffrn_radiation_monochromator graphite
_diffrn_radiation_source 'fine-focus sealed tube'
_diffrn_radiation_type MoK\a
_diffrn_radiation_wavelength 0.71073
_diffrn_reflns_av_R_equivalents 0.0431
_diffrn_reflns_av_sigmaI/netI 0.0395
_diffrn_reflns_limit_h_max 23
_diffrn_reflns_limit_h_min -22
_diffrn_reflns_limit_k_max 20
_diffrn_reflns_limit_k_min -20
_diffrn_reflns_limit_l_max 7
_diffrn_reflns_limit_l_min -7
_diffrn_reflns_number 8784
_diffrn_reflns_theta_full 25.24
_diffrn_reflns_theta_max 27.48
_diffrn_reflns_theta_min 3.37
_diffrn_standards_decay_% 0
_diffrn_standards_interval_count 0
_diffrn_standards_interval_time 0
_diffrn_standards_number 0
_exptl_absorpt_coefficient_mu 0.166
_exptl_absorpt_correction_T_max 0.978
_exptl_absorpt_correction_T_min 0.839
_exptl_absorpt_correction_type multi-scan
_exptl_absorpt_process_details
;
multi-scan from symmetry-related measurements
Sortav (Blessing 1995)
;
_exptl_crystal_colour colourless
_exptl_crystal_density_diffrn 1.194
_exptl_crystal_density_method 'not measured'
_exptl_crystal_description needle
_exptl_crystal_F_000 712
_exptl_crystal_size_max 0.40
_exptl_crystal_size_mid 0.26
_exptl_crystal_size_min 0.14
_refine_diff_density_max 0.289
_refine_diff_density_min -0.293
_refine_diff_density_rms 0.052
_refine_ls_extinction_coef none
_refine_ls_goodness_of_fit_ref 1.040
_refine_ls_hydrogen_treatment constr
_refine_ls_matrix_type full
_refine_ls_number_parameters 125
_refine_ls_number_reflns 2133
_refine_ls_number_restraints 0
_refine_ls_restrained_S_all 1.040
_refine_ls_R_factor_all 0.0713
_refine_ls_R_factor_gt 0.0472
_refine_ls_shift/su_max 0.001
_refine_ls_shift/su_mean 0.000
_refine_ls_structure_factor_coef Fsqd
_refine_ls_weighting_details 'calc w=1/[\s^2^(Fo^2^)+(0.0598P)^2^+0.8536P] where P=(Fo^2^+2Fc^2^)/3'
_refine_ls_weighting_scheme calc
_refine_ls_wR_factor_gt 0.1141
_refine_ls_wR_factor_ref 0.1288
_reflns_number_gt 1572
_reflns_number_total 2133
_reflns_threshold_expression I>2\s(I)
_cod_data_source_file c1dt10641d.txt
_cod_data_source_block k05127a
_cod_depositor_comments
;
The following automatic conversions were performed:

'_symmetry_cell_setting' value 'Orthorhombic' changed to
'orthorhombic' according to
/home/saulius/struct/CIF-dictionaries/cif_core.dic dictionary named
'cif_core.dic' version 2.4.1 from 2010-06-29.

Automatic conversion script
Id: cif_fix_values 1715 2011-07-08 13:25:40Z adriana 
;
_cod_database_code 7016723

loop_
_symmetry_equiv_pos_as_xyz
'x, y, z'
'-x+1/2, -y, z+1/2'
'-x, y+1/2, -z'
'x+1/2, -y+1/2, -z+1/2'
'-x, -y, -z'
'x-1/2, y, -z-1/2'
'x, -y-1/2, z'
'-x-1/2, y-1/2, z-1/2'

loop_
_atom_site_label
_atom_site_type_symbol
_atom_site_fract_x
_atom_site_fract_y
_atom_site_fract_z
_atom_site_U_iso_or_equiv
_atom_site_adp_type
_atom_site_occupancy
_atom_site_symmetry_multiplicity
_atom_site_calc_flag
_atom_site_refinement_flags
_atom_site_disorder_assembly
_atom_site_disorder_group
P1 P 0.20590(4) 0.2500 0.38405(11) 0.0339(2) Uani 1 2 d S . .
F1 F 0.26291(7) 0.17681(7) 0.4252(2) 0.0489(4) Uani 1 1 d . . .
N1 N 0.20304(10) 0.2500 0.1176(3) 0.0245(5) Uani 1 2 d S . .
H1A H 0.2437 0.2500 0.0492 0.029 Uiso 1 2 calc SR . .
C1 C 0.14035(12) 0.2500 -0.0174(4) 0.0229(5) Uani 1 2 d S . .
C2 C 0.11120(9) 0.17128(10) -0.0845(3) 0.0227(4) Uani 1 1 d . . .
C3 C 0.05027(8) 0.17428(10) -0.2123(3) 0.0247(4) Uani 1 1 d . . .
H3A H 0.0296 0.1220 -0.2569 0.030 Uiso 1 1 calc R . .
C4 C 0.01862(12) 0.2500 -0.2769(4) 0.0234(5) Uani 1 2 d S . .
C5 C 0.14093(9) 0.08217(10) -0.0213(3) 0.0254(4) Uani 1 1 d . . .
C6 C 0.12244(10) 0.06227(11) 0.2169(3) 0.0314(4) Uani 1 1 d . . .
H6A H 0.1419 0.1067 0.3115 0.047 Uiso 1 1 calc R . .
H6B H 0.1424 0.0069 0.2575 0.047 Uiso 1 1 calc R . .
H6C H 0.0712 0.0605 0.2337 0.047 Uiso 1 1 calc R . .
C7 C 0.22086(9) 0.07489(11) -0.0579(3) 0.0326(4) Uani 1 1 d . . .
H7A H 0.2457 0.1058 0.0576 0.049 Uiso 1 1 calc R . .
H7B H 0.2330 0.0996 -0.1995 0.049 Uiso 1 1 calc R . .
H7C H 0.2347 0.0147 -0.0549 0.049 Uiso 1 1 calc R . .
C8 C 0.10776(10) 0.01024(11) -0.1586(3) 0.0349(4) Uani 1 1 d . . .
H8A H 0.1298 -0.0443 -0.1209 0.052 Uiso 1 1 calc R . .
H8B H 0.1152 0.0221 -0.3136 0.052 Uiso 1 1 calc R . .
H8C H 0.0572 0.0072 -0.1286 0.052 Uiso 1 1 calc R . .
C9 C -0.04847(12) 0.2500 -0.4139(4) 0.0273(6) Uani 1 2 d S . .
C10 C -0.0755(3) 0.3371(3) -0.4712(11) 0.0639(16) Uani 0.50 1 d P A -1
H10A H -0.0852 0.3690 -0.3374 0.096 Uiso 0.50 1 calc PR A -1
H10B H -0.1188 0.3316 -0.5563 0.096 Uiso 0.50 1 calc PR A -1
H10C H -0.0401 0.3675 -0.5572 0.096 Uiso 0.50 1 calc PR A -1
C11 C -0.1055(2) 0.2037(4) -0.2888(11) 0.079(2) Uani 0.50 1 d P A -1
H11A H -0.1158 0.2347 -0.1540 0.118 Uiso 0.50 1 calc PR A -1
H11B H -0.0895 0.1459 -0.2535 0.118 Uiso 0.50 1 calc PR A -1
H11C H -0.1481 0.2005 -0.3781 0.118 Uiso 0.50 1 calc PR A -1
C12 C -0.0344(3) 0.2029(4) -0.6270(9) 0.081(2) Uani 0.50 1 d P A -1
H12A H -0.0772 0.2026 -0.7158 0.121 Uiso 0.50 1 calc PR A -1
H12B H -0.0203 0.1440 -0.5953 0.121 Uiso 0.50 1 calc PR A -1
H12C H 0.0034 0.2317 -0.7066 0.121 Uiso 0.50 1 calc PR A -1

loop_
_atom_site_aniso_label
_atom_site_aniso_U_11
_atom_site_aniso_U_22
_atom_site_aniso_U_33
_atom_site_aniso_U_23
_atom_site_aniso_U_13
_atom_site_aniso_U_12
P1 0.0400(4) 0.0335(4) 0.0282(4) 0.000 -0.0076(3) 0.000
F1 0.0584(8) 0.0403(7) 0.0481(7) 0.0034(5) -0.0248(6) 0.0084(6)
N1 0.0216(10) 0.0249(10) 0.0271(11) 0.000 0.0003(8) 0.000
C1 0.0230(11) 0.0243(11) 0.0214(12) 0.000 -0.0008(9) 0.000
C2 0.0245(8) 0.0205(8) 0.0230(8) 0.0011(6) 0.0028(7) 0.0010(6)
C3 0.0260(9) 0.0199(8) 0.0282(9) -0.0005(7) 0.0001(7) -0.0025(6)
C4 0.0216(11) 0.0232(11) 0.0253(12) 0.000 0.0002(9) 0.000
C5 0.0290(9) 0.0202(8) 0.0270(9) 0.0017(7) -0.0019(7) 0.0025(6)
C6 0.0350(10) 0.0274(9) 0.0319(10) 0.0068(7) 0.0005(8) 0.0002(7)
C7 0.0338(10) 0.0251(9) 0.0389(10) 0.0036(8) 0.0042(8) 0.0062(7)
C8 0.0443(11) 0.0195(8) 0.0409(11) -0.0006(8) -0.0068(9) 0.0021(7)
C9 0.0246(12) 0.0234(12) 0.0339(14) 0.000 -0.0032(10) 0.000
C10 0.050(3) 0.034(2) 0.107(5) 0.012(3) -0.047(3) 0.000(2)
C11 0.031(2) 0.107(4) 0.098(4) 0.058(4) -0.021(3) -0.023(3)
C12 0.061(3) 0.124(5) 0.057(3) -0.045(3) -0.033(3) 0.039(3)

loop_
_atom_type_symbol
_atom_type_description
_atom_type_scat_dispersion_real
_atom_type_scat_dispersion_imag
_atom_type_scat_source
C C 0.0033 0.0016 'International Tables Vol C Tables 4.2.6.8 and 6.1.1.4'
H H 0.0000 0.0000 'International Tables Vol C Tables 4.2.6.8 and 6.1.1.4'
N N 0.0061 0.0033 'International Tables Vol C Tables 4.2.6.8 and 6.1.1.4'
F F 0.0171 0.0103 'International Tables Vol C Tables 4.2.6.8 and 6.1.1.4'
P P 0.1023 0.0942 'International Tables Vol C Tables 4.2.6.8 and 6.1.1.4'

loop_
_geom_angle_atom_site_label_1
_geom_angle_atom_site_label_2
_geom_angle_atom_site_label_3
_geom_angle
_geom_angle_site_symmetry_1
_geom_angle_site_symmetry_3
F1 P1 F1 91.72(9) 7_565 .
F1 P1 N1 100.40(7) 7_565 .
F1 P1 N1 100.40(7) . .
C1 N1 P1 126.72(16) . .
C2 C1 C2 121.5(2) . 7_565
C2 C1 N1 119.22(10) . .
C2 C1 N1 119.22(10) 7_565 .
C3 C2 C1 117.28(15) . .
C3 C2 C5 118.07(14) . .
C1 C2 C5 124.63(15) . .
C4 C3 C2 123.20(16) . .
C3 C4 C3 117.5(2) 7_565 .
C3 C4 C9 121.27(10) 7_565 .
C3 C4 C9 121.27(10) . .
C6 C5 C7 110.44(14) . .
C6 C5 C8 106.17(14) . .
C7 C5 C8 105.65(14) . .
C6 C5 C2 109.66(14) . .
C7 C5 C2 112.87(14) . .
C8 C5 C2 111.80(14) . .
C10 C9 C10 131.0(4) 7_565 .
C10 C9 C11 55.8(4) 7_565 .
C10 C9 C11 108.0(4) . .
C10 C9 C11 108.0(4) 7_565 7_565
C10 C9 C11 55.8(4) . 7_565
C11 C9 C11 57.3(6) . 7_565
C10 C9 C12 54.5(3) 7_565 .
C10 C9 C12 107.4(4) . .
C11 C9 C12 109.2(4) . .
C11 C9 C12 142.4(3) 7_565 .
C10 C9 C12 107.4(4) 7_565 7_565
C10 C9 C12 54.5(3) . 7_565
C11 C9 C12 142.4(3) . 7_565
C11 C9 C12 109.2(4) 7_565 7_565
C12 C9 C12 57.9(6) . 7_565
C10 C9 C4 114.50(19) 7_565 .
C10 C9 C4 114.50(19) . .
C11 C9 C4 108.6(2) . .
C11 C9 C4 108.6(2) 7_565 .
C12 C9 C4 109.0(2) . .
C12 C9 C4 109.0(2) 7_565 .

loop_
_geom_bond_atom_site_label_1
_geom_bond_atom_site_label_2
_geom_bond_distance
_geom_bond_site_symmetry_2
P1 F1 1.5990(12) 7_565
P1 F1 1.5990(12) .
P1 N1 1.637(2) .
N1 C1 1.452(3) .
C1 C2 1.4143(19) .
C1 C2 1.4143(19) 7_565
C2 C3 1.401(2) .
C2 C5 1.556(2) .
C3 C4 1.389(2) .
C4 C3 1.389(2) 7_565
C4 C9 1.529(3) .
C5 C6 1.537(2) .
C5 C7 1.541(2) .
C5 C8 1.543(2) .
C9 C10 1.501(4) 7_565
C9 C10 1.501(4) .
C9 C11 1.515(5) .
C9 C11 1.515(5) 7_565
C9 C12 1.526(5) .
C9 C12 1.526(5) 7_565
